data_7045660
loop_
_publ_author_name
'Du, Jun'
'Kodikara, Mahesh S.'
'Moxey, Graeme J.'
'Morshedi, Mahbod'
'Barlow, Adam'
'Quintana, Crist\'obal'
'Wang, Genmiao'
'Stranger, Robert'
'Zhang, Chi'
'Cifuentes, Marie P.'
'Humphrey, Mark G.'

_publ_section_title
;
 Quadratic and cubic hyperpolarizabilities of
 nitro-phenyl/-naphthalenyl/-anthracenyl alkynyl complexes.
;
_journal_issue 13
_journal_name_full 'Dalton transactions (Cambridge, England : 2003)'
_journal_page_first 4560
_journal_page_last 4571
_journal_paper_doi 10.1039/c8dt00155c
_journal_volume 47
_journal_year 2018
_chemical_formula_moiety '2(C30 H21 Au N O2 P), C H2 Cl2'
_chemical_formula_sum 'C61 H44 Au2 Cl2 N2 O4 P2'
_chemical_formula_weight 1395.75
_space_group_crystal_system monoclinic
_space_group_IT_number 15
_space_group_name_Hall '-C 2yc'
_space_group_name_H-M_alt 'C 1 2/c 1'
_symmetry_space_group_name_Hall '-C 2yc'
_symmetry_space_group_name_H-M 'C 1 2/c 1'
_atom_sites_solution_hydrogens geom
_audit_creation_date 2016-01-28
_audit_creation_method
;
Olex2 1.2
(compiled 2015.09.30 svn.r3233 for OlexSys, GUI svn.r5103)
;
_audit_update_record
;
2016-02-11 deposited with the CCDC.
2018-02-16 downloaded from the CCDC.
;
_cell_angle_alpha 90
_cell_angle_beta 135.829(4)
_cell_angle_gamma 90
_cell_formula_units_Z 4
_cell_length_a 36.1611(8)
_cell_length_b 8.77972(5)
_cell_length_c 23.3532(5)
_cell_measurement_reflns_used 56387
_cell_measurement_temperature 150.00(10)
_cell_measurement_theta_max 72.1640
_cell_measurement_theta_min 3.4870
_cell_volume 5166.3(4)
_computing_cell_refinement
;
CrysAlisPro, Agilent Technologies,
Version 1.171.37.35h (release 09-02-2015 CrysAlis171 .NET)
(compiled Feb  9 2015,16:26:32)
;
_computing_data_collection
;
CrysAlisPro, Agilent Technologies,
Version 1.171.37.35h (release 09-02-2015 CrysAlis171 .NET)
(compiled Feb  9 2015,16:26:32)
;
_computing_data_reduction
;
CrysAlisPro, Agilent Technologies,
Version 1.171.37.35h (release 09-02-2015 CrysAlis171 .NET)
(compiled Feb  9 2015,16:26:32)
;
_computing_molecular_graphics 'Olex2 (Dolomanov et al., 2009)'
_computing_publication_material 'Olex2 (Dolomanov et al., 2009)'
_computing_structure_refinement 'ShelXL (Sheldrick, 2015)'
_computing_structure_solution 'ShelXS (Sheldrick, 2008)'
_diffrn_ambient_environment N~2~
_diffrn_ambient_temperature 150.00(10)
_diffrn_detector 'CCD plate'
_diffrn_detector_area_resol_mean 8.1297
_diffrn_detector_type EosS2
_diffrn_measured_fraction_theta_full 1.000
_diffrn_measured_fraction_theta_max 0.997
_diffrn_measurement_details
;
#__ type_ start__ end____ width___ exp.time_
  1 omega    9.00  104.00   1.0000    1.5000
omega____ theta____ kappa____ phi______ frames
    -       36.0254   77.0000  -30.0000 95

#__ type_ start__ end____ width___ exp.time_
  2 omega   17.00  105.00   1.0000    1.5000
omega____ theta____ kappa____ phi______ frames
    -       36.0254   38.0000   30.0000 88

#__ type_ start__ end____ width___ exp.time_
  3 omega    9.00  104.00   1.0000    1.5000
omega____ theta____ kappa____ phi______ frames
    -       36.0254   77.0000    0.0000 95

#__ type_ start__ end____ width___ exp.time_
  4 omega    1.00   75.00   1.0000    1.5000
omega____ theta____ kappa____ phi______ frames
    -       36.0254  -99.0000 -180.0000 74

#__ type_ start__ end____ width___ exp.time_
  5 omega   17.00  105.00   1.0000    1.5000
omega____ theta____ kappa____ phi______ frames
    -       36.0254   38.0000  -90.0000 88

#__ type_ start__ end____ width___ exp.time_
  6 omega    9.00  104.00   1.0000    1.5000
omega____ theta____ kappa____ phi______ frames
    -       36.0254   77.0000  120.0000 95

#__ type_ start__ end____ width___ exp.time_
  7 omega   19.00  103.00   1.0000    1.5000
omega____ theta____ kappa____ phi______ frames
    -       36.0254   57.0000 -150.0000 84

#__ type_ start__ end____ width___ exp.time_
  8 omega    9.00  104.00   1.0000    1.5000
omega____ theta____ kappa____ phi______ frames
    -       36.0254   77.0000 -150.0000 95

#__ type_ start__ end____ width___ exp.time_
  9 omega  -31.00   53.00   1.0000    1.5000
omega____ theta____ kappa____ phi______ frames
    -       36.0254  -57.0000  -30.0000 84

#__ type_ start__ end____ width___ exp.time_
 10 omega    9.00  104.00   1.0000    1.5000
omega____ theta____ kappa____ phi______ frames
    -       36.0254   77.0000  -90.0000 95

#__ type_ start__ end____ width___ exp.time_
 11 omega    7.00  107.00   1.0000    1.5000
omega____ theta____ kappa____ phi______ frames
    -       36.0254   19.0000 -150.0000 100

#__ type_ start__ end____ width___ exp.time_
 12 omega   23.00   89.00   1.0000    1.5000
omega____ theta____ kappa____ phi______ frames
    -       36.0254 -125.0000  -30.0000 66

#__ type_ start__ end____ width___ exp.time_
 13 omega    9.00  104.00   1.0000    1.5000
omega____ theta____ kappa____ phi______ frames
    -       36.0254   77.0000   60.0000 95

#__ type_ start__ end____ width___ exp.time_
 14 omega  -33.00   55.00   1.0000    1.5000
omega____ theta____ kappa____ phi______ frames
    -       36.0254  -38.0000 -150.0000 88

#__ type_ start__ end____ width___ exp.time_
 15 omega  -33.00   55.00   1.0000    1.5000
omega____ theta____ kappa____ phi______ frames
    -       36.0254  -38.0000   60.0000 88

#__ type_ start__ end____ width___ exp.time_
 16 omega    1.00   75.00   1.0000    1.5000
omega____ theta____ kappa____ phi______ frames
    -       36.0254  -99.0000   60.0000 74

#__ type_ start__ end____ width___ exp.time_
 17 omega  -33.00   55.00   1.0000    1.5000
omega____ theta____ kappa____ phi______ frames
    -       36.0254  -38.0000  120.0000 88

#__ type_ start__ end____ width___ exp.time_
 18 omega   81.00  176.00   1.0000    3.5000
omega____ theta____ kappa____ phi______ frames
    -      107.9577   77.0000   60.0000 95

#__ type_ start__ end____ width___ exp.time_
 19 omega   90.00  175.00   1.0000    3.5000
omega____ theta____ kappa____ phi______ frames
    -      107.9577   61.0000 -180.0000 85

#__ type_ start__ end____ width___ exp.time_
 20 omega   81.00  176.00   1.0000    3.5000
omega____ theta____ kappa____ phi______ frames
    -      107.9577   77.0000   90.0000 95

#__ type_ start__ end____ width___ exp.time_
 21 omega   81.00  176.00   1.0000    3.5000
omega____ theta____ kappa____ phi______ frames
    -      107.9577   77.0000  -60.0000 95

#__ type_ start__ end____ width___ exp.time_
 22 omega   90.00  175.00   1.0000    3.5000
omega____ theta____ kappa____ phi______ frames
    -      107.9577   61.0000  -30.0000 85

#__ type_ start__ end____ width___ exp.time_
 23 omega   81.00  176.00   1.0000    3.5000
omega____ theta____ kappa____ phi______ frames
    -      107.9577   77.0000  -30.0000 95

#__ type_ start__ end____ width___ exp.time_
 24 omega   39.00  110.00   1.0000    3.5000
omega____ theta____ kappa____ phi______ frames
    -      107.9577  -95.0000  -60.0000 71

#__ type_ start__ end____ width___ exp.time_
 25 omega   39.00  110.00   1.0000    3.5000
omega____ theta____ kappa____ phi______ frames
    -      107.9577  -95.0000 -120.0000 71

#__ type_ start__ end____ width___ exp.time_
 26 omega   87.00  178.00   1.0000    3.5000
omega____ theta____ kappa____ phi______ frames
    -      107.9577   30.0000  -60.0000 91

#__ type_ start__ end____ width___ exp.time_
 27 omega   81.00  176.00   1.0000    3.5000
omega____ theta____ kappa____ phi______ frames
    -      107.9577   77.0000 -150.0000 95

#__ type_ start__ end____ width___ exp.time_
 28 omega   38.00  116.00   1.0000    3.5000
omega____ theta____ kappa____ phi______ frames
    -      107.9577 -111.0000  150.0000 78

#__ type_ start__ end____ width___ exp.time_
 29 omega   81.00  176.00   1.0000    3.5000
omega____ theta____ kappa____ phi______ frames
    -      107.9577   77.0000   30.0000 95

#__ type_ start__ end____ width___ exp.time_
 30 omega   81.00  176.00   1.0000    3.5000
omega____ theta____ kappa____ phi______ frames
    -      107.9577   77.0000 -120.0000 95

#__ type_ start__ end____ width___ exp.time_
 31 omega   90.00  175.00   1.0000    3.5000
omega____ theta____ kappa____ phi______ frames
    -      107.9577   61.0000   30.0000 85

#__ type_ start__ end____ width___ exp.time_
 32 omega   81.00  176.00   1.0000    3.5000
omega____ theta____ kappa____ phi______ frames
    -      107.9577   77.0000 -180.0000 95

#__ type_ start__ end____ width___ exp.time_
 33 omega   81.00  176.00   1.0000    3.5000
omega____ theta____ kappa____ phi______ frames
    -      107.9577   77.0000  150.0000 95

#__ type_ start__ end____ width___ exp.time_
 34 omega   90.00  175.00   1.0000    3.5000
omega____ theta____ kappa____ phi______ frames
    -      107.9577   61.0000   60.0000 85

#__ type_ start__ end____ width___ exp.time_
 35 omega   90.00  175.00   1.0000    3.5000
omega____ theta____ kappa____ phi______ frames
    -      107.9577   61.0000 -150.0000 85

#__ type_ start__ end____ width___ exp.time_
 36 omega   90.00  175.00   1.0000    3.5000
omega____ theta____ kappa____ phi______ frames
    -      107.9577   61.0000  -60.0000 85

#__ type_ start__ end____ width___ exp.time_
 37 omega   87.00  178.00   1.0000    3.5000
omega____ theta____ kappa____ phi______ frames
    -      107.9577   30.0000    0.0000 91

#__ type_ start__ end____ width___ exp.time_
 38 omega   81.00  176.00   1.0000    3.5000
omega____ theta____ kappa____ phi______ frames
    -      107.9577   77.0000  120.0000 95

#__ type_ start__ end____ width___ exp.time_
 39 omega   87.00  178.00   1.0000    3.5000
omega____ theta____ kappa____ phi______ frames
    -      107.9577   30.0000   90.0000 91

#__ type_ start__ end____ width___ exp.time_
 40 omega   87.00  178.00   1.0000    3.5000
omega____ theta____ kappa____ phi______ frames
    -      107.9577   30.0000  -90.0000 91

#__ type_ start__ end____ width___ exp.time_
 41 omega   87.00  178.00   1.0000    3.5000
omega____ theta____ kappa____ phi______ frames
    -      107.9577   30.0000  150.0000 91

#__ type_ start__ end____ width___ exp.time_
 42 omega   87.00  178.00   1.0000    3.5000
omega____ theta____ kappa____ phi______ frames
    -      107.9577   30.0000   30.0000 91

#__ type_ start__ end____ width___ exp.time_
 43 omega   87.00  178.00   1.0000    3.5000
omega____ theta____ kappa____ phi______ frames
    -      107.9577   30.0000 -150.0000 91

#__ type_ start__ end____ width___ exp.time_
 44 omega   90.00  175.00   1.0000    3.5000
omega____ theta____ kappa____ phi______ frames
    -      107.9577   61.0000  150.0000 85

#__ type_ start__ end____ width___ exp.time_
 45 omega   39.00  110.00   1.0000    3.5000
omega____ theta____ kappa____ phi______ frames
    -      107.9577  -95.0000   30.0000 71

#__ type_ start__ end____ width___ exp.time_
 46 omega   90.00  175.00   1.0000    3.5000
omega____ theta____ kappa____ phi______ frames
    -      107.9577   61.0000 -120.0000 85

#__ type_ start__ end____ width___ exp.time_
 47 omega   87.00  178.00   1.0000    3.5000
omega____ theta____ kappa____ phi______ frames
    -      107.9577   30.0000  120.0000 91

#__ type_ start__ end____ width___ exp.time_
 48 omega   82.00  175.00   1.0000    3.5000
omega____ theta____ kappa____ phi______ frames
    -      107.9577   76.0000  112.0000 93

#__ type_ start__ end____ width___ exp.time_
 49 omega   81.00  176.00   1.0000    3.5000
omega____ theta____ kappa____ phi______ frames
    -      107.9577   77.0000    0.0000 95

#__ type_ start__ end____ width___ exp.time_
 50 omega   87.00  178.00   1.0000    3.5000
omega____ theta____ kappa____ phi______ frames
    -      107.9577   30.0000 -120.0000 91

#__ type_ start__ end____ width___ exp.time_
 51 omega   87.00  178.00   1.0000    3.5000
omega____ theta____ kappa____ phi______ frames
    -      107.9577   30.0000   60.0000 91

#__ type_ start__ end____ width___ exp.time_
 52 omega   87.00  178.00   1.0000    3.5000
omega____ theta____ kappa____ phi______ frames
    -      107.9577   30.0000  -30.0000 91

#__ type_ start__ end____ width___ exp.time_
 53 omega   81.00  176.00   1.0000    3.5000
omega____ theta____ kappa____ phi______ frames
    -      107.9577   77.0000  -90.0000 95

#__ type_ start__ end____ width___ exp.time_
 54 omega   87.00  178.00   1.0000    3.5000
omega____ theta____ kappa____ phi______ frames
    -      107.9577   30.0000 -180.0000 91

#__ type_ start__ end____ width___ exp.time_
 55 omega   39.00  110.00   1.0000    3.5000
omega____ theta____ kappa____ phi______ frames
    -      107.9577  -95.0000 -180.0000 71

#__ type_ start__ end____ width___ exp.time_
 56 omega   40.00  135.00   1.0000    3.5000
omega____ theta____ kappa____ phi______ frames
    -      107.9577  -77.0000  -30.0000 95

#__ type_ start__ end____ width___ exp.time_
 57 omega   19.00  103.00   1.0000    1.5000
omega____ theta____ kappa____ phi______ frames
    -       36.0254   57.0000  -90.0000 84

#__ type_ start__ end____ width___ exp.time_
 58 omega    9.00  104.00   1.0000    1.5000
omega____ theta____ kappa____ phi______ frames
    -       36.0254   77.0000 -120.0000 95

#__ type_ start__ end____ width___ exp.time_
 59 omega    7.00  107.00   1.0000    1.5000
omega____ theta____ kappa____ phi______ frames
    -       36.0254   19.0000   90.0000 100

#__ type_ start__ end____ width___ exp.time_
 60 omega   19.00  103.00   1.0000    1.5000
omega____ theta____ kappa____ phi______ frames
    -       36.0254   57.0000   60.0000 84

#__ type_ start__ end____ width___ exp.time_
 61 omega   19.00  103.00   1.0000    1.5000
omega____ theta____ kappa____ phi______ frames
    -       36.0254   57.0000  -30.0000 84

#__ type_ start__ end____ width___ exp.time_
 62 omega   17.00  105.00   1.0000    1.5000
omega____ theta____ kappa____ phi______ frames
    -       36.0254   38.0000  120.0000 88

#__ type_ start__ end____ width___ exp.time_
 63 omega  -31.00   62.00   1.0000    1.5000
omega____ theta____ kappa____ phi______ frames
    -       36.0254  -76.0000  -13.0000 93

#__ type_ start__ end____ width___ exp.time_
 64 omega    9.00  104.00   1.0000    1.5000
omega____ theta____ kappa____ phi______ frames
    -       36.0254   77.0000  -60.0000 95

#__ type_ start__ end____ width___ exp.time_
 65 omega   17.00  105.00   1.0000    1.5000
omega____ theta____ kappa____ phi______ frames
    -       36.0254   38.0000 -150.0000 88

#__ type_ start__ end____ width___ exp.time_
 66 omega   19.00  103.00   1.0000    1.5000
omega____ theta____ kappa____ phi______ frames
    -       36.0254   57.0000  150.0000 84

#__ type_ start__ end____ width___ exp.time_
 67 omega   19.00  103.00   1.0000    1.5000
omega____ theta____ kappa____ phi______ frames
    -       36.0254   57.0000    0.0000 84

#__ type_ start__ end____ width___ exp.time_
 68 omega   19.00  103.00   1.0000    1.5000
omega____ theta____ kappa____ phi______ frames
    -       36.0254   57.0000   90.0000 84

#__ type_ start__ end____ width___ exp.time_
 69 omega   17.00  105.00   1.0000    1.5000
omega____ theta____ kappa____ phi______ frames
    -       36.0254   38.0000 -120.0000 88

#__ type_ start__ end____ width___ exp.time_
 70 omega   17.00  105.00   1.0000    1.5000
omega____ theta____ kappa____ phi______ frames
    -       36.0254   38.0000  -60.0000 88

#__ type_ start__ end____ width___ exp.time_
 71 omega    9.00  104.00   1.0000    1.5000
omega____ theta____ kappa____ phi______ frames
    -       36.0254   77.0000 -180.0000 95

#__ type_ start__ end____ width___ exp.time_
 72 omega    9.00  104.00   1.0000    1.5000
omega____ theta____ kappa____ phi______ frames
    -       36.0254   77.0000   30.0000 95

#__ type_ start__ end____ width___ exp.time_
 73 omega    9.00  104.00   1.0000    1.5000
omega____ theta____ kappa____ phi______ frames
    -       36.0254   77.0000   90.0000 95

#__ type_ start__ end____ width___ exp.time_
 74 omega    7.00  107.00   1.0000    1.5000
omega____ theta____ kappa____ phi______ frames
    -       36.0254   19.0000 -120.0000 100

#__ type_ start__ end____ width___ exp.time_
 75 omega    7.00  107.00   1.0000    1.5000
omega____ theta____ kappa____ phi______ frames
    -       36.0254   19.0000  -90.0000 100

#__ type_ start__ end____ width___ exp.time_
 76 omega   19.00  103.00   1.0000    1.5000
omega____ theta____ kappa____ phi______ frames
    -       36.0254   57.0000 -120.0000 84

#__ type_ start__ end____ width___ exp.time_
 77 omega   91.00  176.00   1.0000    3.5000
omega____ theta____ kappa____ phi______ frames
    -      107.9577   45.0000  -30.0000 85

#__ type_ start__ end____ width___ exp.time_
 78 omega   90.00  175.00   1.0000    3.5000
omega____ theta____ kappa____ phi______ frames
    -      107.9577   61.0000    0.0000 85
;
_diffrn_measurement_device 'four-circle diffractometer'
_diffrn_measurement_device_type 'SuperNova, Dual, Cu at zero, EosS2'
_diffrn_measurement_method '\w scans'
_diffrn_orient_matrix_UB_11 0.0329324000
_diffrn_orient_matrix_UB_12 0.0472761000
_diffrn_orient_matrix_UB_13 -0.0160616000
_diffrn_orient_matrix_UB_21 0.0386550000
_diffrn_orient_matrix_UB_22 -0.1325694000
_diffrn_orient_matrix_UB_23 0.0542314000
_diffrn_orient_matrix_UB_31 -0.0340871000
_diffrn_orient_matrix_UB_32 -0.1047453000
_diffrn_orient_matrix_UB_33 -0.0759572000
_diffrn_radiation_monochromator mirror
_diffrn_radiation_probe x-ray
_diffrn_radiation_type CuK\a
_diffrn_radiation_wavelength 1.54184
_diffrn_reflns_av_R_equivalents 0.0231
_diffrn_reflns_av_unetI/netI 0.0079
_diffrn_reflns_Laue_measured_fraction_full 1.000
_diffrn_reflns_Laue_measured_fraction_max 0.997
_diffrn_reflns_limit_h_max 44
_diffrn_reflns_limit_h_min -44
_diffrn_reflns_limit_k_max 10
_diffrn_reflns_limit_k_min -10
_diffrn_reflns_limit_l_max 28
_diffrn_reflns_limit_l_min -28
_diffrn_reflns_number 80445
_diffrn_reflns_point_group_measured_fraction_full 1.000
_diffrn_reflns_point_group_measured_fraction_max 0.997
_diffrn_reflns_theta_full 67.684
_diffrn_reflns_theta_max 72.313
_diffrn_reflns_theta_min 3.508
_diffrn_source 'sealed X-ray tube'
_diffrn_source_type 'SuperNova (Cu) X-ray Source'
_exptl_absorpt_coefficient_mu 12.474
_exptl_absorpt_correction_T_max 0.890
_exptl_absorpt_correction_T_min 0.738
_exptl_absorpt_correction_type gaussian
_exptl_absorpt_process_details
;
CrysAlisPro, Agilent Technologies,
Version 1.171.37.35h (release 09-02-2015 CrysAlis171 .NET)
(compiled Feb  9 2015,16:26:32)
Numerical absorption correction based on gaussian integration over
            a multifaceted crystal model
Empirical absorption correction using spherical harmonics,
 implemented in SCALE3 ABSPACK scaling algorithm.
;
_exptl_crystal_colour yellow
_exptl_crystal_density_diffrn 1.794
_exptl_crystal_description block
_exptl_crystal_F_000 2712
_exptl_crystal_size_max 0.0928
_exptl_crystal_size_mid 0.0732
_exptl_crystal_size_min 0.0344
_refine_diff_density_max 1.432
_refine_diff_density_min -1.505
_refine_diff_density_rms 0.086
_refine_ls_extinction_method none
_refine_ls_goodness_of_fit_ref 1.043
_refine_ls_hydrogen_treatment constr
_refine_ls_matrix_type full
_refine_ls_number_parameters 330
_refine_ls_number_reflns 5086
_refine_ls_number_restraints 3
_refine_ls_restrained_S_all 1.045
_refine_ls_R_factor_all 0.0196
_refine_ls_R_factor_gt 0.0196
_refine_ls_shift/su_max 0.004
_refine_ls_shift/su_mean 0.000
_refine_ls_structure_factor_coef Fsqd
_refine_ls_weighting_details 'w=1/[\s^2^(Fo^2^)+(0.0263P)^2^+21.9214P] where P=(Fo^2^+2Fc^2^)/3'
_refine_ls_weighting_scheme calc
_refine_ls_wR_factor_gt 0.0508
_refine_ls_wR_factor_ref 0.0509
_reflns_Friedel_coverage 0.000
_reflns_number_gt 5047
_reflns_number_total 5086
_reflns_threshold_expression 'I > 2\s(I)'
_cod_data_source_file c8dt00155c2.cif
_cod_data_source_block GM234
_cod_depositor_comments 'Adding full bibliography for 7045651--7045663.cif.'
_cod_original_cell_volume 5166.3(3)
_cod_database_code 7045660
_chemical_oxdiff_formula 'C20 H15 N1 O2 P1 Au1'
_shelx_space_group_comment
;
The symmetry employed for this shelxl refinement is uniquely defined
by the following loop, which should always be used as a source of
symmetry information in preference to the above space-group names.
They are only intended as comments.
;
_reflns_odcompleteness_completeness 99.98
_reflns_odcompleteness_iscentric 1
_reflns_odcompleteness_theta 66.97
_olex2_refinement_description
;
1. Fixed Uiso
 At 1.2 times of:
  All C(H) groups, All C(H,H) groups
2. Rigid body (RIGU) restrains
 Cl1, C31
 with sigma for 1-2 distances of 0.001 and sigma for 1-3 distances of 0.001
3. Others
 Fixed Sof: H31A(0.5) H31B(0.5)
4.a Secondary CH2 refined with riding coordinates:
 C31(H31A,H31B)
4.b Aromatic/amide H refined with riding coordinates:
 C4(H4), C5(H5), C8(H8), C9(H9), C10(H10), C11(H11), C14(H14), C15(H15),
 C16(H16), C17(H17), C18(H18), C20(H20), C21(H21), C22(H22), C23(H23), C24(H24),
  C26(H26), C27(H27), C28(H28), C29(H29), C30(H30)
;
_shelx_shelxl_version_number 2014/7
_olex2_submission_special_instructions 'No special instructions were received'

loop_
_space_group_symop_operation_xyz
'x, y, z'
'-x, y, -z+1/2'
'x+1/2, y+1/2, z'
'-x+1/2, y+1/2, -z+1/2'
'-x, -y, -z'
'x, -y, z-1/2'
'-x+1/2, -y+1/2, -z'
'x+1/2, -y+1/2, z-1/2'

loop_
_atom_site_label
_atom_site_type_symbol
_atom_site_fract_x
_atom_site_fract_y
_atom_site_fract_z
_atom_site_U_iso_or_equiv
_atom_site_adp_type
_atom_site_occupancy
_atom_site_site_symmetry_order
_atom_site_calc_flag
_atom_site_refinement_flags_posn
_atom_site_refinement_flags_adp
_atom_site_refinement_flags_occupancy
Au1 Au 0.63824(2) 0.23778(2) 0.82485(2) 0.01746(5) Uani 1 1 d . . .
P1 P 0.58479(2) 0.12405(7) 0.69949(4) 0.01538(12) Uani 1 1 d . . .
O1 O 0.79570(10) 0.6824(3) 1.32693(13) 0.0362(5) Uani 1 1 d . . .
O2 O 0.82588(9) 0.8565(3) 1.30369(13) 0.0368(5) Uani 1 1 d . . .
N1 N 0.79957(10) 0.7411(3) 1.28393(15) 0.0245(5) Uani 1 1 d . . .
C1 C 0.67881(10) 0.3490(3) 0.93044(16) 0.0218(5) Uani 1 1 d . . .
C2 C 0.70039(10) 0.4207(3) 0.99150(16) 0.0204(5) Uani 1 1 d . . .
C3 C 0.72561(10) 0.5053(3) 1.06439(15) 0.0185(5) Uani 1 1 d . . .
C4 C 0.74950(10) 0.4299(3) 1.13621(16) 0.0206(5) Uani 1 1 d . . .
H4 H 0.7504 0.3240 1.1375 0.025 Uiso 1 1 calc R . .
C5 C 0.77220(10) 0.5112(3) 1.20669(15) 0.0201(5) Uani 1 1 d . . .
H5 H 0.7868 0.4596 1.2539 0.024 Uiso 1 1 calc R . .
C6 C 0.77279(10) 0.6669(3) 1.20587(15) 0.0183(5) Uani 1 1 d . . .
C7 C 0.74990(11) 0.7542(3) 1.13570(17) 0.0184(5) Uani 1 1 d . . .
C8 C 0.74682(11) 0.9154(3) 1.13010(17) 0.0247(5) Uani 1 1 d . . .
H8 H 0.7629 0.9727 1.1766 0.030 Uiso 1 1 calc R . .
C9 C 0.72077(12) 0.9879(3) 1.05784(18) 0.0297(6) Uani 1 1 d . . .
H9 H 0.7194 1.0937 1.0558 0.036 Uiso 1 1 calc R . .
C10 C 0.69595(12) 0.9043(3) 0.98659(18) 0.0300(6) Uani 1 1 d . . .
H10 H 0.6781 0.9550 0.9376 0.036 Uiso 1 1 calc R . .
C11 C 0.69795(12) 0.7491(3) 0.98894(18) 0.0243(6) Uani 1 1 d . . .
H11 H 0.6815 0.6949 0.9414 0.029 Uiso 1 1 calc R . .
C12 C 0.72470(9) 0.6691(3) 1.06268(15) 0.0174(5) Uani 1 1 d . . .
C13 C 0.57666(10) -0.0800(3) 0.69788(15) 0.0174(5) Uani 1 1 d . . .
C14 C 0.61996(10) -0.1676(3) 0.76321(16) 0.0205(5) Uani 1 1 d . . .
H14 H 0.6518 -0.1207 0.8082 0.025 Uiso 1 1 calc R . .
C15 C 0.61544(12) -0.3251(3) 0.76096(18) 0.0262(6) Uani 1 1 d . . .
H15 H 0.6443 -0.3837 0.8045 0.031 Uiso 1 1 calc R . .
C16 C 0.56793(12) -0.3949(3) 0.69393(19) 0.0289(6) Uani 1 1 d . . .
H16 H 0.5650 -0.5004 0.6926 0.035 Uiso 1 1 calc R . .
C17 C 0.52471(12) -0.3084(3) 0.62877(19) 0.0289(6) Uani 1 1 d . . .
H17 H 0.4929 -0.3557 0.5838 0.035 Uiso 1 1 calc R . .
C18 C 0.52899(11) -0.1511(3) 0.63076(16) 0.0233(5) Uani 1 1 d . . .
H18 H 0.5000 -0.0929 0.5872 0.028 Uiso 1 1 calc R . .
C19 C 0.60373(9) 0.1522(3) 0.64625(15) 0.0170(5) Uani 1 1 d . . .
C20 C 0.59483(10) 0.0401(3) 0.59516(15) 0.0206(5) Uani 1 1 d . . .
H20 H 0.5803 -0.0530 0.5898 0.025 Uiso 1 1 calc R . .
C21 C 0.60747(10) 0.0665(3) 0.55227(16) 0.0238(5) Uani 1 1 d . . .
H21 H 0.6018 -0.0091 0.5187 0.029 Uiso 1 1 calc R . .
C22 C 0.62863(11) 0.2055(3) 0.55939(17) 0.0251(6) Uani 1 1 d . . .
H22 H 0.6361 0.2244 0.5293 0.030 Uiso 1 1 calc R . .
C23 C 0.63867(11) 0.3169(3) 0.61150(18) 0.0254(6) Uani 1 1 d . . .
H23 H 0.6535 0.4093 0.6171 0.030 Uiso 1 1 calc R . .
C24 C 0.62666(10) 0.2907(3) 0.65514(17) 0.0218(5) Uani 1 1 d . . .
H24 H 0.6338 0.3651 0.6904 0.026 Uiso 1 1 calc R . .
C25 C 0.51822(10) 0.2035(3) 0.63103(16) 0.0193(5) Uani 1 1 d . . .
C26 C 0.49143(11) 0.2660(3) 0.55484(17) 0.0220(6) Uani 1 1 d . . .
H26 H 0.5071 0.2652 0.5362 0.026 Uiso 1 1 calc R . .
C27 C 0.44129(11) 0.3297(3) 0.50637(18) 0.0290(6) Uani 1 1 d . . .
H27 H 0.4235 0.3709 0.4554 0.035 Uiso 1 1 calc R . .
C28 C 0.41787(12) 0.3319(4) 0.5338(2) 0.0361(7) Uani 1 1 d . . .
H28 H 0.3844 0.3747 0.5014 0.043 Uiso 1 1 calc R . .
C29 C 0.44429(14) 0.2702(4) 0.6095(2) 0.0425(8) Uani 1 1 d . . .
H29 H 0.4285 0.2717 0.6280 0.051 Uiso 1 1 calc R . .
C30 C 0.49418(13) 0.2061(4) 0.6580(2) 0.0336(7) Uani 1 1 d . . .
H30 H 0.5117 0.1647 0.7088 0.040 Uiso 1 1 calc R . .
Cl1 Cl 0.44793(6) 0.8317(4) 0.67134(10) 0.1659(12) Uani 1 1 d . U .
C31 C 0.5000 0.700(2) 0.7500 0.190(3) Uani 1 2 d S TU P
H31A H 0.5109 0.6361 0.7303 0.228 Uiso 0.5 1 calc R . .
H31B H 0.4891 0.6361 0.7697 0.228 Uiso 0.5 1 calc R . .

loop_
_atom_site_aniso_label
_atom_site_aniso_U_11
_atom_site_aniso_U_22
_atom_site_aniso_U_33
_atom_site_aniso_U_23
_atom_site_aniso_U_13
_atom_site_aniso_U_12
Au1 0.02074(7) 0.01421(6) 0.01369(7) -0.00290(3) 0.01109(6) -0.00157(3)
P1 0.0173(3) 0.0137(3) 0.0122(3) -0.0022(2) 0.0097(2) -0.0011(2)
O1 0.0536(14) 0.0363(12) 0.0273(11) 0.0000(9) 0.0319(11) 0.0041(10)
O2 0.0391(12) 0.0316(12) 0.0254(11) -0.0135(9) 0.0183(10) -0.0123(10)
N1 0.0253(12) 0.0241(12) 0.0186(12) -0.0025(9) 0.0139(11) 0.0037(9)
C1 0.0249(13) 0.0172(12) 0.0204(13) -0.0015(10) 0.0152(11) -0.0012(10)
C2 0.0225(12) 0.0176(12) 0.0186(12) -0.0017(10) 0.0138(11) -0.0011(10)
C3 0.0165(11) 0.0196(12) 0.0171(12) -0.0047(10) 0.0114(10) -0.0028(9)
C4 0.0233(12) 0.0153(12) 0.0216(13) -0.0026(10) 0.0155(11) -0.0023(10)
C5 0.0189(12) 0.0221(13) 0.0159(12) 0.0011(10) 0.0114(11) 0.0012(10)
C6 0.0171(11) 0.0210(13) 0.0153(12) -0.0056(10) 0.0112(10) -0.0019(9)
C7 0.0173(12) 0.0176(13) 0.0203(14) -0.0043(9) 0.0135(12) -0.0027(9)
C8 0.0285(13) 0.0187(13) 0.0247(14) -0.0047(10) 0.0183(12) -0.0024(11)
C9 0.0402(16) 0.0154(13) 0.0330(16) 0.0002(11) 0.0261(14) 0.0003(12)
C10 0.0410(16) 0.0245(14) 0.0253(14) 0.0070(11) 0.0240(14) 0.0054(12)
C11 0.0282(15) 0.0250(15) 0.0191(14) -0.0021(10) 0.0168(13) -0.0001(10)
C12 0.0163(11) 0.0182(12) 0.0174(12) -0.0028(9) 0.0120(10) -0.0015(9)
C13 0.0222(12) 0.0165(12) 0.0171(12) -0.0016(9) 0.0154(11) -0.0015(10)
C14 0.0227(12) 0.0208(13) 0.0200(12) 0.0000(10) 0.0160(11) 0.0003(10)
C15 0.0332(15) 0.0201(14) 0.0291(15) 0.0046(11) 0.0236(13) 0.0053(11)
C16 0.0429(17) 0.0155(13) 0.0389(16) -0.0031(11) 0.0330(15) -0.0042(12)
C17 0.0316(15) 0.0234(14) 0.0302(15) -0.0085(12) 0.0217(13) -0.0102(12)
C18 0.0224(13) 0.0224(14) 0.0197(13) -0.0020(10) 0.0133(11) -0.0026(10)
C19 0.0152(11) 0.0165(12) 0.0148(11) 0.0007(9) 0.0093(10) 0.0007(9)
C20 0.0210(12) 0.0194(13) 0.0184(12) -0.0040(10) 0.0131(11) -0.0045(10)
C21 0.0218(12) 0.0295(14) 0.0185(12) -0.0064(11) 0.0139(11) -0.0033(11)
C22 0.0224(13) 0.0325(15) 0.0233(14) 0.0011(12) 0.0174(12) -0.0005(11)
C23 0.0257(13) 0.0198(13) 0.0324(15) 0.0005(11) 0.0214(13) -0.0026(11)
C24 0.0223(13) 0.0169(12) 0.0254(14) -0.0034(11) 0.0168(12) -0.0011(10)
C25 0.0197(12) 0.0158(12) 0.0187(12) -0.0030(10) 0.0125(11) -0.0004(10)
C26 0.0230(13) 0.0192(13) 0.0188(13) -0.0025(10) 0.0133(12) -0.0013(10)
C27 0.0239(13) 0.0233(14) 0.0220(14) 0.0012(11) 0.0105(12) 0.0023(11)
C28 0.0224(14) 0.0364(17) 0.0361(17) 0.0002(14) 0.0164(14) 0.0076(12)
C29 0.0336(18) 0.059(2) 0.043(2) 0.0037(16) 0.0306(17) 0.0106(15)
C30 0.0329(16) 0.0447(18) 0.0292(16) 0.0054(14) 0.0243(14) 0.0079(14)
Cl1 0.0629(8) 0.383(4) 0.0688(9) -0.0308(16) 0.0530(8) -0.0259(15)
C31 0.101(4) 0.431(8) 0.091(4) 0.000 0.087(4) 0.000

loop_
_atom_type_symbol
_atom_type_description
_atom_type_scat_dispersion_real
_atom_type_scat_dispersion_imag
_atom_type_scat_source
C C 0.0181 0.0091 'International Tables Vol C Tables 4.2.6.8 and 6.1.1.4'
H H 0.0000 0.0000 'International Tables Vol C Tables 4.2.6.8 and 6.1.1.4'
Au Au -4.4197 7.2980 'International Tables Vol C Tables 4.2.6.8 and 6.1.1.4'
Cl Cl 0.3639 0.7018 'International Tables Vol C Tables 4.2.6.8 and 6.1.1.4'
N N 0.0311 0.0180 'International Tables Vol C Tables 4.2.6.8 and 6.1.1.4'
O O 0.0492 0.0322 'International Tables Vol C Tables 4.2.6.8 and 6.1.1.4'
P P 0.2955 0.4335 'International Tables Vol C Tables 4.2.6.8 and 6.1.1.4'

loop_
_exptl_crystal_face_index_h
_exptl_crystal_face_index_k
_exptl_crystal_face_index_l
_exptl_crystal_face_perp_dist
_exptl_oxdiff_crystal_face_indexfrac_h
_exptl_oxdiff_crystal_face_indexfrac_k
_exptl_oxdiff_crystal_face_indexfrac_l
_exptl_oxdiff_crystal_face_x
_exptl_oxdiff_crystal_face_y
_exptl_oxdiff_crystal_face_z
0 0 -11 0.0417 0.0539 -0.4141 -10.5561 0.1517 -0.5155 0.8434
1 -6 -1 0.0471 0.9762 -5.6749 -1.3303 -0.2148 0.7179 0.6622
0 0 11 0.0424 0.0362 -0.1089 10.5408 -0.1733 0.5875 -0.7905
-1 6 3 0.0372 -0.9575 5.5781 2.5663 0.1910 -0.6373 -0.7466
0 -3 -9 0.0455 0.4026 -3.4007 -8.6559 -0.0085 -0.0030 1.0000
-23 -1 13 0.0124 -22.6095 -0.6668 13.0412 -0.9856 -0.0783 -0.1500
-4 3 11 0.0426 -4.1424 3.1638 10.5005 -0.1555 -0.0101 -0.9878
23 1 -12 0.0158 22.7816 1.1594 -11.9370 0.9968 0.0796 0.0087
2 0 -11 0.0326 1.5376 0.0121 -11.2494 0.2319 -0.5522 0.8008
1 6 1 0.0235 0.7633 5.6656 0.7436 0.2810 -0.6813 -0.6759
-2 0 11 0.0511 -1.5657 -0.1903 11.2558 -0.2413 0.5751 -0.7817
-1 -6 -1 0.0545 -0.7516 -5.6613 -0.8240 -0.2792 0.6768 0.6812

loop_
_geom_angle_atom_site_label_1
_geom_angle_atom_site_label_2
_geom_angle_atom_site_label_3
_geom_angle
_geom_angle_site_symmetry_1
_geom_angle_site_symmetry_3
C1 Au1 P1 174.33(8) . .
C13 P1 Au1 115.83(8) . .
C13 P1 C19 104.81(11) . .
C13 P1 C25 105.53(12) . .
C19 P1 Au1 115.57(8) . .
C19 P1 C25 104.89(12) . .
C25 P1 Au1 109.22(8) . .
O1 N1 O2 123.5(2) . .
O1 N1 C6 118.1(2) . .
O2 N1 C6 118.4(2) . .
C2 C1 Au1 176.0(2) . .
C1 C2 C3 179.2(3) . .
C2 C3 C12 120.2(2) . .
C4 C3 C2 120.2(2) . .
C4 C3 C12 119.6(2) . .
C3 C4 H4 119.6 . .
C3 C4 C5 120.7(2) . .
C5 C4 H4 119.6 . .
C4 C5 H5 120.1 . .
C6 C5 C4 119.7(2) . .
C6 C5 H5 120.1 . .
C5 C6 N1 115.4(2) . .
C5 C6 C7 123.7(2) . .
C7 C6 N1 120.9(2) . .
C6 C7 C12 116.0(2) . .
C8 C7 C6 126.0(2) . .
C8 C7 C12 117.9(2) . .
C7 C8 H8 119.4 . .
C9 C8 C7 121.3(3) . .
C9 C8 H8 119.4 . .
C8 C9 H9 119.7 . .
C8 C9 C10 120.6(3) . .
C10 C9 H9 119.7 . .
C9 C10 H10 119.9 . .
C11 C10 C9 120.3(3) . .
C11 C10 H10 119.9 . .
C10 C11 H11 119.5 . .
C10 C11 C12 121.0(3) . .
C12 C11 H11 119.5 . .
C7 C12 C3 120.3(2) . .
C11 C12 C3 120.8(2) . .
C11 C12 C7 118.9(2) . .
C14 C13 P1 119.0(2) . .
C18 C13 P1 121.2(2) . .
C18 C13 C14 119.7(2) . .
C13 C14 H14 120.1 . .
C15 C14 C13 119.9(2) . .
C15 C14 H14 120.1 . .
C14 C15 H15 120.0 . .
C16 C15 C14 120.0(3) . .
C16 C15 H15 120.0 . .
C15 C16 H16 119.8 . .
C15 C16 C17 120.4(3) . .
C17 C16 H16 119.8 . .
C16 C17 H17 120.1 . .
C18 C17 C16 119.9(3) . .
C18 C17 H17 120.1 . .
C13 C18 H18 119.9 . .
C17 C18 C13 120.1(3) . .
C17 C18 H18 119.9 . .
C20 C19 P1 121.38(19) . .
C20 C19 C24 119.2(2) . .
C24 C19 P1 119.36(19) . .
C19 C20 H20 119.8 . .
C21 C20 C19 120.4(2) . .
C21 C20 H20 119.8 . .
C20 C21 H21 120.0 . .
C22 C21 C20 120.0(3) . .
C22 C21 H21 120.0 . .
C21 C22 H22 120.0 . .
C21 C22 C23 119.9(3) . .
C23 C22 H22 120.0 . .
C22 C23 H23 119.8 . .
C24 C23 C22 120.3(3) . .
C24 C23 H23 119.8 . .
C19 C24 H24 120.0 . .
C23 C24 C19 120.0(2) . .
C23 C24 H24 120.0 . .
C26 C25 P1 122.9(2) . .
C26 C25 C30 119.0(3) . .
C30 C25 P1 118.1(2) . .
C25 C26 H26 119.8 . .
C25 C26 C27 120.3(3) . .
C27 C26 H26 119.8 . .
C26 C27 H27 119.9 . .
C28 C27 C26 120.2(3) . .
C28 C27 H27 119.9 . .
C27 C28 H28 120.1 . .
C27 C28 C29 119.8(3) . .
C29 C28 H28 120.1 . .
C28 C29 H29 119.8 . .
C28 C29 C30 120.3(3) . .
C30 C29 H29 119.8 . .
C25 C30 H30 119.8 . .
C29 C30 C25 120.4(3) . .
C29 C30 H30 119.8 . .
Cl1 C31 Cl1 100.8(9) . 2_656
Cl1 C31 H31A 111.6 2_656 .
Cl1 C31 H31A 111.6 . .
Cl1 C31 H31B 111.6 . .
Cl1 C31 H31B 111.6 2_656 .
H31A C31 H31B 109.4 . .

loop_
_geom_bond_atom_site_label_1
_geom_bond_atom_site_label_2
_geom_bond_distance
_geom_bond_site_symmetry_2
Au1 P1 2.2773(6) .
Au1 C1 1.999(3) .
P1 C13 1.811(3) .
P1 C19 1.816(2) .
P1 C25 1.821(3) .
O1 N1 1.222(3) .
O2 N1 1.231(3) .
N1 C6 1.467(3) .
C1 C2 1.201(4) .
C2 C3 1.433(3) .
C3 C4 1.386(4) .
C3 C12 1.438(4) .
C4 H4 0.9300 .
C4 C5 1.398(4) .
C5 H5 0.9300 .
C5 C6 1.367(4) .
C6 C7 1.419(4) .
C7 C8 1.418(4) .
C7 C12 1.438(4) .
C8 H8 0.9300 .
C8 C9 1.364(4) .
C9 H9 0.9300 .
C9 C10 1.404(4) .
C10 H10 0.9300 .
C10 C11 1.364(4) .
C11 H11 0.9300 .
C11 C12 1.416(4) .
C13 C14 1.394(4) .
C13 C18 1.393(4) .
C14 H14 0.9300 .
C14 C15 1.389(4) .
C15 H15 0.9300 .
C15 C16 1.386(4) .
C16 H16 0.9300 .
C16 C17 1.387(4) .
C17 H17 0.9300 .
C17 C18 1.387(4) .
C18 H18 0.9300 .
C19 C20 1.394(3) .
C19 C24 1.401(4) .
C20 H20 0.9300 .
C20 C21 1.387(4) .
C21 H21 0.9300 .
C21 C22 1.385(4) .
C22 H22 0.9300 .
C22 C23 1.391(4) .
C23 H23 0.9300 .
C23 C24 1.384(4) .
C24 H24 0.9300 .
C25 C26 1.390(4) .
C25 C30 1.392(4) .
C26 H26 0.9300 .
C26 C27 1.392(4) .
C27 H27 0.9300 .
C27 C28 1.380(5) .
C28 H28 0.9300 .
C28 C29 1.382(5) .
C29 H29 0.9300 .
C29 C30 1.386(5) .
C30 H30 0.9300 .
Cl1 C31 1.816(12) .
C31 Cl1 1.816(12) 2_656
C31 H31A 0.9700 .
C31 H31B 0.9700 .
